data_4335629
loop_
_publ_author_name
'M. Angeles Alvarez'
'M. Esther Garc\'ia'
'Daniel Garc\'ia-Viv\'o'
'Raquel Lozano'
'Alberto Ramos'
'Miguel A. Ruiz'

_publ_section_title
;
 Reactivity of the Anionic Diphosphorus Complex
 [Mo2Cp2(\m-PCy2)(\m-\k2:\k2-P2)(CO)2]- toward Phosphorus- and Transition
 Metal-Based Electrophiles
;
_journal_name_full 'Inorganic Chemistry'
_journal_page_first 9005
_journal_page_last 9018
_journal_paper_doi 10.1021/ic401204j
_journal_volume 52
_journal_year 2013
_chemical_compound_source 'synthesis as described'
_chemical_formula_moiety 'C56 H64 Mn2 Mo4 O12 P6'
_chemical_formula_sum 'C56 H64 Mn2 Mo4 O12 P6'
_chemical_formula_weight 1608.53
_chemical_name_systematic
;
 ?
;
_space_group_IT_number 14
_symmetry_cell_setting monoclinic
_symmetry_Int_Tables_number 14
_symmetry_space_group_name_Hall '-P 2ybc'
_symmetry_space_group_name_H-M 'P 1 21/c 1'
_atom_sites_solution_hydrogens geom
_atom_sites_solution_primary direct
_atom_sites_solution_secondary difmap
_audit_conform_dict_location ftp://ftp.iucr.org/pub/cif_core.dic
_audit_conform_dict_name cif_core.dic
_audit_conform_dict_version 2.4
_audit_creation_method 'WinGX routine CIF_UPDATE'
_cell_angle_alpha 90.000(5)
_cell_angle_beta 114.284(5)
_cell_angle_gamma 90.000(5)
_cell_formula_units_Z 4
_cell_length_a 19.110(5)
_cell_length_b 18.373(5)
_cell_length_c 21.129(5)
_cell_measurement_reflns_used 8320
_cell_measurement_temperature 150.0
_cell_measurement_theta_max 74.8900
_cell_measurement_theta_min 3.3218
_cell_measurement_wavelength 1.5418
_cell_volume 6762(3)
_computing_cell_refinement
;
CrysAlis RED, Oxford Diffraction Ltd.,
Version 1.171.31.7 (release 18-10-2006 CrysAlis171 .NET)
(compiled Oct 18 2006,16:28:17)
;
_computing_data_collection
;
CrysAlis CCD, Oxford Diffraction Ltd.,
Version 1.171.31.7 (release 18-10-2006 CrysAlis171 .NET)
(compiled Oct 18 2006,16:28:17)
;
_computing_data_reduction
;
CrysAlis RED, Oxford Diffraction Ltd.,
Version 1.171.31.7 (release 18-10-2006 CrysAlis171 .NET)
(compiled Oct 18 2006,16:28:17)
;
_computing_molecular_graphics 'Ortep-3 for Windows (Farrugia, 1997)'
_computing_publication_material 'WinGX publication routines (Farrugia, 1999)'
_computing_structure_refinement 'SHELXL-97 (Sheldrick, 2008)'
_computing_structure_solution 'SIR-92 (Altomare, 1994)'
_diffrn_ambient_temperature 150(2)
_diffrn_measured_fraction_theta_full 0.952
_diffrn_measured_fraction_theta_max 0.952
_diffrn_measurement_device_type 'ONYX CCD'
_diffrn_measurement_method CCD
_diffrn_radiation_monochromator graphite
_diffrn_radiation_probe x-ray
_diffrn_radiation_source 'Nova (Cu) x-ray Source'
_diffrn_radiation_type CuK\a
_diffrn_radiation_wavelength 1.54184
_diffrn_reflns_av_R_equivalents 0.0589
_diffrn_reflns_av_unetI/netI 0.0757
_diffrn_reflns_limit_h_max 23
_diffrn_reflns_limit_h_min -16
_diffrn_reflns_limit_k_max 22
_diffrn_reflns_limit_k_min -21
_diffrn_reflns_limit_l_max 21
_diffrn_reflns_limit_l_min -26
_diffrn_reflns_number 25671
_diffrn_reflns_theta_full 75.05
_diffrn_reflns_theta_max 75.05
_diffrn_reflns_theta_min 3.32
_exptl_absorpt_coefficient_mu 10.624
_exptl_absorpt_correction_T_max 1.00000
_exptl_absorpt_correction_T_min 0.63954
_exptl_absorpt_correction_type multi-scan
_exptl_absorpt_process_details
;
CrysAlisPro, Oxford Diffraction Ltd.,
Version 1.171.34.36 (release 02-08-2010 CrysAlis171 .NET)
(compiled Aug  2 2010,13:00:58)
empirical absorption correction using spherical harmonics,
 implemented in SCALE3 ABSPACK scaling algorithm.
;
_exptl_crystal_colour brown
_exptl_crystal_density_diffrn 1.58
_exptl_crystal_description needle
_exptl_crystal_F_000 3216
_exptl_crystal_size_max 0.14
_exptl_crystal_size_mid 0.09
_exptl_crystal_size_min 0.07
_platon_squeeze_details
;
;
_refine_diff_density_max 3.656
_refine_diff_density_min -1.592
_refine_diff_density_rms 0.212
_refine_ls_extinction_method none
_refine_ls_goodness_of_fit_ref 1.089
_refine_ls_hydrogen_treatment constr
_refine_ls_matrix_type full
_refine_ls_number_parameters 631
_refine_ls_number_reflns 13265
_refine_ls_number_restraints 130
_refine_ls_restrained_S_all 1.09
_refine_ls_R_factor_all 0.1274
_refine_ls_R_factor_gt 0.0941
_refine_ls_shift/su_max 0.017
_refine_ls_shift/su_mean 0.002
_refine_ls_structure_factor_coef Fsqd
_refine_ls_weighting_details 'calc w=1/[\s^2^(Fo^2^)+(0.1795P)^2^+0.0000P] where P=(Fo^2^+2Fc^2^)/3'
_refine_ls_weighting_scheme calc
_refine_ls_wR_factor_gt 0.2679
_refine_ls_wR_factor_ref 0.3096
_reflns_number_gt 8083
_reflns_number_total 13265
_reflns_threshold_expression >2\s(I)
_cod_data_source_file ic401204j_si_001_3.cif
_cod_data_source_block compound9
_cod_database_code 4335629

loop_
_symmetry_equiv_pos_as_xyz
'x, y, z'
'-x, y+1/2, -z+1/2'
'-x, -y, -z'
'x, -y-1/2, z-1/2'

loop_
_atom_site_label
_atom_site_type_symbol
_atom_site_fract_x
_atom_site_fract_y
_atom_site_fract_z
_atom_site_U_iso_or_equiv
_atom_site_adp_type
_atom_site_occupancy
_atom_site_symmetry_multiplicity
_atom_site_calc_flag
_atom_site_refinement_flags
Mn1 Mn 0.63657(9) 0.11801(8) 0.03725(8) 0.0377(4) Uani 1 1 d .
Mn2 Mn 0.85577(9) 0.11456(9) -0.05045(8) 0.0396(4) Uani 1 1 d .
Mo1 Mo 0.59996(5) 0.09547(4) -0.19085(4) 0.0409(2) Uani 1 1 d .
Mo2 Mo 0.63358(4) 0.25118(4) -0.15073(4) 0.0367(2) Uani 1 1 d .
Mo3 Mo 0.86319(4) 0.25125(4) 0.13897(4) 0.0383(2) Uani 1 1 d .
Mo4 Mo 0.89217(5) 0.09281(4) 0.17486(4) 0.0421(2) Uani 1 1 d .
P1 P 0.63628(14) 0.14994(12) -0.07244(12) 0.0360(5) Uani 1 1 d .
P2 P 0.72321(15) 0.14741(13) -0.10728(12) 0.0396(5) Uani 1 1 d .
P3 P 0.50956(14) 0.19604(13) -0.21915(11) 0.0374(5) Uani 1 1 d .
P4 P 0.76994(14) 0.14928(13) 0.09328(12) 0.0375(5) Uani 1 1 d .
P5 P 0.85751(14) 0.14902(13) 0.05932(12) 0.0368(5) Uani 1 1 d .
P6 P 0.98403(14) 0.19217(14) 0.20993(11) 0.0407(6) Uani 1 1 d .
O1 O 0.5178(6) 0.0017(6) -0.1229(5) 0.088(3) Uani 1 1 d .
O2 O 0.6550(7) 0.2494(7) -0.2916(6) 0.111(4) Uani 1 1 d .
O3 O 0.9176(7) 0.3109(8) 0.0258(7) 0.126(4) Uiso 1 1 d .
O4 O 0.8297(7) 0.1348(7) 0.2823(7) 0.114(4) Uiso 1 1 d .
O5 O 0.4736(4) 0.0778(5) -0.0197(4) 0.056(2) Uani 1 1 d .
O6 O 0.5846(7) 0.2675(6) 0.0513(7) 0.104(4) Uani 1 1 d .
O7 O 0.6851(5) -0.0326(4) 0.0170(5) 0.064(2) Uani 1 1 d .
O8 O 0.6491(6) 0.0732(5) 0.1773(4) 0.070(3) Uani 1 1 d .
O9 O 0.8538(6) 0.0541(6) -0.1818(4) 0.079(3) Uani 1 1 d .
O10 O 1.0215(4) 0.0781(5) 0.0169(4) 0.063(2) Uani 1 1 d .
O11 O 0.8861(8) 0.2577(7) -0.1021(7) 0.112(4) Uiso 1 1 d .
O12 O 0.8024(6) -0.0341(4) -0.0342(5) 0.067(2) Uani 1 1 d .
C1 C 0.5479(7) 0.0398(8) -0.1478(6) 0.069(4) Uani 1 1 d .
C2 C 0.6480(8) 0.2479(8) -0.2381(7) 0.072(4) Uiso 1 1 d .
C3 C 0.8918(9) 0.2844(10) 0.0688(9) 0.091(5) Uiso 1 1 d .
C4 C 0.8552(9) 0.1184(9) 0.2418(8) 0.087(4) Uiso 1 1 d .
C5 C 0.5369(6) 0.0933(6) 0.0005(5) 0.046(2) Uani 1 1 d .
C6 C 0.6073(8) 0.2120(7) 0.0482(8) 0.067(4) Uani 1 1 d .
C7 C 0.6647(6) 0.0241(5) 0.0240(5) 0.044(2) Uani 1 1 d .
C8 C 0.6459(7) 0.0929(6) 0.1226(6) 0.055(3) Uani 1 1 d .
C9 C 0.8546(7) 0.0798(7) -0.1333(6) 0.055(3) Uani 1 1 d .
C10 C 0.9590(6) 0.0925(5) -0.0077(6) 0.045(2) Uani 1 1 d .
C11 C 0.8764(8) 0.2062(6) -0.0740(7) 0.065(3) Uani 1 1 d .
C12 C 0.8235(7) 0.0229(6) -0.0372(5) 0.049(3) Uani 1 1 d .
C13 C 0.5363(10) 0.0240(9) -0.2924(9) 0.107(6) Uiso 1 1 d D
H13 H 0.4836 0.0165 -0.3102 0.128 Uiso 1 1 calc R
C14 C 0.5959(8) -0.0171(9) -0.2411(8) 0.085(4) Uiso 1 1 d D
H14 H 0.5896 -0.0582 -0.2183 0.102 Uiso 1 1 calc R
C15 C 0.6644(9) 0.0151(9) -0.2314(9) 0.100(5) Uiso 1 1 d D
H15 H 0.7117 -0.0039 -0.2017 0.12 Uiso 1 1 calc R
C16 C 0.6572(10) 0.0810(10) -0.2713(9) 0.108(6) Uiso 1 1 d D
H16 H 0.694 0.114 -0.2714 0.129 Uiso 1 1 calc R
C17 C 0.5773(9) 0.0794(10) -0.3098(9) 0.110(6) Uiso 1 1 d D
H17 H 0.5525 0.1129 -0.3449 0.133 Uiso 1 1 calc R
C18 C 0.6271(10) 0.3727(9) -0.1754(9) 0.104(3) Uani 1 1 d DU
H18 H 0.6051 0.3902 -0.2207 0.124 Uiso 1 1 calc R
C19 C 0.7043(10) 0.3519(9) -0.1414(8) 0.106(3) Uani 1 1 d DU
H19 H 0.7429 0.3504 -0.1574 0.127 Uiso 1 1 calc R
C20 C 0.7061(11) 0.3338(9) -0.0754(8) 0.109(3) Uani 1 1 d DU
H20 H 0.7522 0.325 -0.0374 0.131 Uiso 1 1 calc R
C21 C 0.6300(11) 0.3294(9) -0.0697(8) 0.109(3) Uani 1 1 d DU
H21 H 0.6156 0.3107 -0.0359 0.13 Uiso 1 1 calc R
C22 C 0.5882(11) 0.3644(9) -0.1350(8) 0.106(3) Uani 1 1 d DU
H22 H 0.5378 0.3802 -0.1487 0.127 Uiso 1 1 calc R
C23 C 0.8042(8) 0.3626(8) 0.1169(8) 0.082(4) Uiso 1 1 d D
H23 H 0.7818 0.3801 0.0716 0.098 Uiso 1 1 calc R
C24 C 0.8801(8) 0.3720(8) 0.1619(7) 0.077(4) Uiso 1 1 d D
H24 H 0.9173 0.3974 0.1531 0.092 Uiso 1 1 calc R
C25 C 0.8905(9) 0.3354(9) 0.2245(8) 0.098(5) Uiso 1 1 d D
H25 H 0.9355 0.3369 0.2649 0.117 Uiso 1 1 calc R
C26 C 0.8234(9) 0.2960(10) 0.2179(9) 0.105(6) Uiso 1 1 d D
H26 H 0.8167 0.2626 0.248 0.126 Uiso 1 1 calc R
C27 C 0.7668(9) 0.3234(9) 0.1490(7) 0.090(5) Uiso 1 1 d D
H27 H 0.7141 0.3151 0.1307 0.108 Uiso 1 1 calc R
C28 C 0.9461(10) -0.0047(10) 0.1350(7) 0.105(3) Uani 1 1 d DU
H28 H 0.9624 0.0022 0.0996 0.127 Uiso 1 1 calc R
C29 C 0.9840(10) 0.0012(9) 0.2073(7) 0.106(3) Uani 1 1 d DU
H29 H 1.0367 0.0088 0.2279 0.127 Uiso 1 1 calc R
C30 C 0.9413(9) -0.0046(9) 0.2505(8) 0.103(3) Uani 1 1 d DU
H30 H 0.9582 0.0025 0.298 0.124 Uiso 1 1 calc R
C31 C 0.8684(10) -0.0237(9) 0.2019(8) 0.107(3) Uani 1 1 d DU
H31 H 0.8259 -0.0333 0.2114 0.129 Uiso 1 1 calc R
C32 C 0.8702(10) -0.0259(9) 0.1344(8) 0.108(3) Uani 1 1 d DU
H32 H 0.8282 -0.0392 0.0943 0.13 Uiso 1 1 calc R
C33 C 0.4605(6) 0.2254(7) -0.3123(5) 0.050(3) Uani 1 1 d .
H33 H 0.5016 0.2257 -0.3286 0.06 Uiso 1 1 calc R
C34 C 0.4000(10) 0.1739(10) -0.3628(7) 0.100(6) Uani 1 1 d .
H34A H 0.3552 0.1726 -0.3521 0.12 Uiso 1 1 calc R
H34B H 0.4207 0.125 -0.3579 0.12 Uiso 1 1 calc R
C35 C 0.3768(12) 0.2011(11) -0.4383(7) 0.113(7) Uani 1 1 d .
H35A H 0.4203 0.196 -0.4505 0.135 Uiso 1 1 calc R
H35B H 0.3355 0.1708 -0.4698 0.135 Uiso 1 1 calc R
C36 C 0.3506(10) 0.2802(11) -0.4477(6) 0.107(7) Uani 1 1 d .
H36A H 0.3387 0.2951 -0.4951 0.129 Uiso 1 1 calc R
H36B H 0.3041 0.2845 -0.44 0.129 Uiso 1 1 calc R
C37 C 0.4116(10) 0.3309(10) -0.3980(6) 0.099(6) Uani 1 1 d .
H37A H 0.3923 0.3803 -0.4029 0.119 Uiso 1 1 calc R
H37B H 0.4571 0.3305 -0.4075 0.119 Uiso 1 1 calc R
C38 C 0.4308(9) 0.3021(8) -0.3237(6) 0.080(5) Uani 1 1 d .
H38A H 0.469 0.3337 -0.2904 0.096 Uiso 1 1 calc R
H38B H 0.3849 0.3045 -0.3148 0.096 Uiso 1 1 calc R
C39 C 0.4376(6) 0.1914(7) -0.1816(6) 0.054(3) Uani 1 1 d .
H39 H 0.4669 0.1697 -0.1359 0.065 Uiso 1 1 calc R
C40 C 0.3721(7) 0.1368(8) -0.2153(7) 0.070(4) Uani 1 1 d .
H40A H 0.3398 0.1531 -0.2619 0.084 Uiso 1 1 calc R
H40B H 0.3936 0.09 -0.2189 0.084 Uiso 1 1 calc R
C41 C 0.3228(10) 0.1276(14) -0.1742(12) 0.134(10) Uani 1 1 d .
H41A H 0.277 0.1006 -0.2025 0.161 Uiso 1 1 calc R
H41B H 0.3512 0.0988 -0.1332 0.161 Uiso 1 1 calc R
C42 C 0.3004(11) 0.1937(14) -0.1533(10) 0.115(6) Uani 1 1 d U
H42A H 0.2814 0.1829 -0.1183 0.139 Uiso 1 1 calc R
H42B H 0.2582 0.2145 -0.193 0.139 Uiso 1 1 calc R
C43 C 0.3604(11) 0.2478(13) -0.1257(10) 0.114(6) Uani 1 1 d U
H43A H 0.3935 0.2341 -0.0785 0.137 Uiso 1 1 calc R
H43B H 0.3366 0.2939 -0.1234 0.137 Uiso 1 1 calc R
C44 C 0.4088(11) 0.2597(11) -0.1639(12) 0.117(8) Uani 1 1 d .
H44A H 0.4522 0.2899 -0.136 0.14 Uiso 1 1 calc R
H44B H 0.3793 0.286 -0.2064 0.14 Uiso 1 1 calc R
C45 C 1.0301(7) 0.2143(7) 0.3058(5) 0.058(3) Uani 1 1 d .
H45 H 0.9877 0.2241 0.3194 0.07 Uiso 1 1 calc R
C46 C 1.0790(10) 0.2777(9) 0.3260(8) 0.090(5) Uiso 1 1 d .
H46A H 1.0514 0.3197 0.2997 0.108 Uiso 1 1 calc R
H46B H 1.1237 0.27 0.3161 0.108 Uiso 1 1 calc R
C47 C 1.1047(11) 0.2916(12) 0.4058(7) 0.118(4) Uani 1 1 d U
H47A H 1.1373 0.3344 0.4196 0.142 Uiso 1 1 calc R
H47B H 1.0599 0.3008 0.4152 0.142 Uiso 1 1 calc R
C48 C 1.1461(12) 0.2296(12) 0.4457(8) 0.117(4) Uani 1 1 d U
H48A H 1.1918 0.2216 0.4375 0.14 Uiso 1 1 calc R
H48B H 1.1621 0.2396 0.4948 0.14 Uiso 1 1 calc R
C49 C 1.1000(11) 0.1655(12) 0.4277(7) 0.119(4) Uani 1 1 d U
H49A H 1.0554 0.1733 0.4378 0.142 Uiso 1 1 calc R
H49B H 1.1293 0.1257 0.4566 0.142 Uiso 1 1 calc R
C50 C 1.0710(11) 0.1422(12) 0.3465(7) 0.119(4) Uani 1 1 d U
H50A H 1.114 0.1287 0.3358 0.142 Uiso 1 1 calc R
H50B H 1.0352 0.1019 0.3352 0.142 Uiso 1 1 calc R
C51 C 1.0590(6) 0.1946(7) 0.1734(5) 0.050(3) Uani 1 1 d .
H51 H 1.0328 0.1761 0.1259 0.06 Uiso 1 1 calc R
C52 C 1.0848(8) 0.2692(8) 0.1655(7) 0.069(4) Uani 1 1 d .
H52A H 1.1162 0.2891 0.2109 0.083 Uiso 1 1 calc R
H52B H 1.0404 0.3005 0.1435 0.083 Uiso 1 1 calc R
C53 C 1.1324(9) 0.2670(13) 0.1202(8) 0.105(7) Uani 1 1 d .
H53A H 1.0987 0.2547 0.0726 0.127 Uiso 1 1 calc R
H53B H 1.1542 0.3146 0.1201 0.127 Uiso 1 1 calc R
C54 C 1.1962(10) 0.2112(10) 0.1485(9) 0.087(5) Uiso 1 1 d .
H54A H 1.2182 0.2053 0.1148 0.105 Uiso 1 1 calc R
H54B H 1.236 0.231 0.1903 0.105 Uiso 1 1 calc R
C55 C 1.1768(9) 0.1417(10) 0.1643(9) 0.099(7) Uani 1 1 d .
H55A H 1.2237 0.1148 0.19 0.119 Uiso 1 1 calc R
H55B H 1.1485 0.1157 0.1213 0.119 Uiso 1 1 calc R
C56 C 1.1271(7) 0.1439(8) 0.2082(7) 0.069(4) Uani 1 1 d .
H56A H 1.1089 0.0954 0.2116 0.082 Uiso 1 1 calc R
H56B H 1.1583 0.161 0.2548 0.082 Uiso 1 1 calc R

loop_
_atom_site_aniso_label
_atom_site_aniso_U_11
_atom_site_aniso_U_22
_atom_site_aniso_U_33
_atom_site_aniso_U_23
_atom_site_aniso_U_13
_atom_site_aniso_U_12
Mn1 0.0380(9) 0.0376(8) 0.0397(7) -0.0043(6) 0.0184(6) -0.0039(7)
Mn2 0.0388(9) 0.0398(8) 0.0446(8) 0.0056(6) 0.0215(7) 0.0061(7)
Mo1 0.0429(5) 0.0320(4) 0.0488(4) -0.0037(3) 0.0199(3) -0.0002(3)
Mo2 0.0355(4) 0.0307(4) 0.0413(4) 0.0044(3) 0.0131(3) 0.0010(3)
Mo3 0.0338(4) 0.0341(4) 0.0418(4) -0.0048(3) 0.0103(3) -0.0016(3)
Mo4 0.0412(5) 0.0379(4) 0.0479(4) 0.0080(3) 0.0188(3) 0.0013(3)
P1 0.0392(13) 0.0295(10) 0.0409(11) 0.0005(9) 0.0181(9) -0.0016(9)
P2 0.0369(13) 0.0383(12) 0.0445(12) 0.0074(10) 0.0177(10) 0.0056(10)
P3 0.0346(13) 0.0388(12) 0.0378(11) -0.0025(9) 0.0140(9) -0.0021(10)
P4 0.0355(13) 0.0361(11) 0.0399(11) -0.0052(9) 0.0145(9) -0.0029(10)
P5 0.0362(13) 0.0337(11) 0.0413(11) 0.0010(9) 0.0168(9) -0.0006(10)
P6 0.0344(13) 0.0478(14) 0.0345(10) 0.0014(10) 0.0088(9) 0.0012(11)
O1 0.099(8) 0.080(7) 0.083(6) 0.019(5) 0.036(6) -0.022(6)
O2 0.127(10) 0.127(10) 0.111(9) 0.051(7) 0.082(8) 0.008(8)
O5 0.043(4) 0.061(5) 0.056(4) 0.012(4) 0.011(3) -0.005(4)
O6 0.121(10) 0.064(6) 0.174(12) -0.008(7) 0.108(10) 0.010(6)
O7 0.075(6) 0.040(4) 0.094(6) -0.009(4) 0.050(5) -0.005(4)
O8 0.088(7) 0.090(7) 0.033(4) 0.006(4) 0.027(4) -0.004(5)
O9 0.089(7) 0.113(8) 0.039(4) -0.008(4) 0.032(4) -0.004(6)
O10 0.034(4) 0.073(6) 0.072(5) -0.020(4) 0.011(4) 0.009(4)
O12 0.095(7) 0.032(4) 0.096(6) 0.000(4) 0.060(5) 0.005(4)
C1 0.057(8) 0.099(10) 0.048(6) 0.005(6) 0.019(5) -0.013(7)
C5 0.044(6) 0.053(6) 0.039(5) -0.003(4) 0.015(4) -0.003(5)
C6 0.079(9) 0.046(6) 0.101(10) -0.026(6) 0.062(8) -0.012(6)
C7 0.050(6) 0.038(5) 0.057(5) 0.006(4) 0.034(5) -0.005(5)
C8 0.046(6) 0.055(7) 0.054(6) -0.014(5) 0.010(5) -0.004(5)
C9 0.044(6) 0.069(7) 0.052(6) 0.022(5) 0.020(5) 0.008(6)
C10 0.042(6) 0.040(5) 0.058(6) -0.009(4) 0.026(5) -0.002(4)
C11 0.068(8) 0.047(6) 0.089(9) 0.027(6) 0.042(7) -0.003(6)
C12 0.061(7) 0.042(6) 0.057(6) 0.007(5) 0.036(5) 0.017(5)
C18 0.134(8) 0.068(5) 0.088(5) 0.008(5) 0.024(5) -0.015(6)
C19 0.132(8) 0.071(5) 0.089(6) 0.008(5) 0.019(5) -0.019(6)
C20 0.138(8) 0.076(5) 0.085(5) -0.002(5) 0.016(6) -0.012(6)
C21 0.144(8) 0.077(5) 0.082(5) 0.000(5) 0.024(5) -0.009(6)
C22 0.139(8) 0.072(5) 0.086(6) 0.001(5) 0.024(5) -0.010(6)
C28 0.119(7) 0.091(6) 0.083(5) 0.027(5) 0.018(5) 0.013(6)
C29 0.119(7) 0.089(6) 0.086(5) 0.031(5) 0.020(5) 0.009(6)
C30 0.120(7) 0.085(6) 0.084(5) 0.040(5) 0.021(5) 0.006(6)
C31 0.123(7) 0.089(6) 0.089(5) 0.035(5) 0.022(5) 0.002(6)
C32 0.123(7) 0.090(6) 0.086(5) 0.029(5) 0.019(5) 0.008(6)
C33 0.045(6) 0.064(7) 0.040(5) -0.002(5) 0.016(4) -0.005(5)
C34 0.105(13) 0.111(14) 0.066(8) -0.027(9) 0.018(8) -0.020(11)
C35 0.138(17) 0.128(17) 0.041(6) -0.016(8) 0.005(8) -0.036(14)
C36 0.100(12) 0.173(19) 0.038(6) 0.041(9) 0.018(7) 0.007(13)
C37 0.116(13) 0.117(14) 0.043(6) 0.023(8) 0.011(7) -0.023(11)
C38 0.101(11) 0.079(9) 0.038(5) 0.004(6) 0.006(6) 0.032(8)
C39 0.041(6) 0.059(7) 0.073(7) 0.011(6) 0.035(5) 0.006(5)
C40 0.038(6) 0.090(10) 0.080(8) 0.022(7) 0.021(6) -0.004(6)
C41 0.049(10) 0.19(2) 0.149(18) 0.065(17) 0.025(10) -0.036(12)
C42 0.081(9) 0.187(19) 0.092(9) 0.028(10) 0.049(8) 0.038(10)
C43 0.081(9) 0.184(19) 0.093(9) 0.025(10) 0.051(8) 0.040(10)
C44 0.117(15) 0.114(15) 0.168(19) -0.064(14) 0.109(15) -0.026(12)
C45 0.063(7) 0.066(7) 0.037(5) -0.003(5) 0.011(5) 0.000(6)
C47 0.118(9) 0.165(11) 0.052(5) -0.001(6) 0.015(6) -0.013(8)
C48 0.116(9) 0.169(11) 0.047(5) 0.004(5) 0.014(5) -0.009(8)
C49 0.120(9) 0.167(11) 0.047(4) 0.007(6) 0.012(5) -0.005(8)
C50 0.121(9) 0.164(11) 0.046(5) 0.009(6) 0.009(6) -0.001(8)
C51 0.038(6) 0.069(7) 0.046(5) -0.022(5) 0.020(4) -0.015(5)
C52 0.056(8) 0.078(9) 0.073(8) -0.015(7) 0.027(6) -0.023(7)
C53 0.056(9) 0.20(2) 0.062(8) 0.017(10) 0.022(7) -0.021(11)
C55 0.056(9) 0.121(15) 0.096(11) -0.058(11) 0.008(8) 0.015(9)
C56 0.049(7) 0.077(9) 0.089(9) -0.018(7) 0.037(6) 0.005(6)

loop_
_atom_type_symbol
_atom_type_description
_atom_type_scat_dispersion_real
_atom_type_scat_dispersion_imag
_atom_type_scat_source
C C 0.0181 0.0091 'International Tables Vol C Tables 4.2.6.8 and 6.1.1.4'
H H 0 0 'International Tables Vol C Tables 4.2.6.8 and 6.1.1.4'
O O 0.0492 0.0322 'International Tables Vol C Tables 4.2.6.8 and 6.1.1.4'
P P 0.2955 0.4335 'International Tables Vol C Tables 4.2.6.8 and 6.1.1.4'
Mn Mn -0.5299 2.8052 'International Tables Vol C Tables 4.2.6.8 and 6.1.1.4'
Mo Mo -0.0483 2.7339 'International Tables Vol C Tables 4.2.6.8 and 6.1.1.4'

loop_
_geom_angle_atom_site_label_1
_geom_angle_atom_site_label_2
_geom_angle_atom_site_label_3
_geom_angle
C5 Mn1 C8 91.1(5)
C5 Mn1 C6 88.2(5)
C8 Mn1 C6 91.4(6)
C5 Mn1 C7 91.2(5)
C8 Mn1 C7 89.9(5)
C6 Mn1 C7 178.6(6)
C5 Mn1 P1 93.7(3)
C8 Mn1 P1 174.9(4)
C6 Mn1 P1 90.7(4)
C7 Mn1 P1 88.1(3)
C5 Mn1 P4 176.5(3)
C8 Mn1 P4 85.4(4)
C6 Mn1 P4 91.7(4)
C7 Mn1 P4 89.0(3)
P1 Mn1 P4 89.89(10)
C11 Mn2 C10 91.6(5)
C11 Mn2 C12 172.6(6)
C10 Mn2 C12 94.7(5)
C11 Mn2 C9 88.9(6)
C10 Mn2 C9 89.0(5)
C12 Mn2 C9 87.4(5)
C11 Mn2 P5 95.8(5)
C10 Mn2 P5 89.9(3)
C12 Mn2 P5 88.1(3)
C9 Mn2 P5 175.2(4)
C11 Mn2 P2 86.2(4)
C10 Mn2 P2 177.8(3)
C12 Mn2 P2 87.5(4)
C9 Mn2 P2 90.8(4)
P5 Mn2 P2 90.54(10)
C1 Mo1 C15 107.4(6)
C1 Mo1 C14 79.2(6)
C15 Mo1 C14 34.6(4)
C1 Mo1 C13 87.7(6)
C15 Mo1 C13 57.6(6)
C14 Mo1 C13 35.3(4)
C1 Mo1 C16 139.9(6)
C15 Mo1 C16 36.0(4)
C14 Mo1 C16 60.7(6)
C13 Mo1 C16 60.6(6)
C1 Mo1 C17 122.3(6)
C15 Mo1 C17 54.7(6)
C14 Mo1 C17 56.5(6)
C13 Mo1 C17 34.7(4)
C16 Mo1 C17 34.2(4)
C1 Mo1 P3 93.9(5)
C15 Mo1 P3 146.2(4)
C14 Mo1 P3 132.9(3)
C13 Mo1 P3 98.6(4)
C16 Mo1 P3 113.4(4)
C17 Mo1 P3 91.8(4)
C1 Mo1 P2 113.4(4)
C15 Mo1 P2 90.9(4)
C14 Mo1 P2 120.9(3)
C13 Mo1 P2 146.9(4)
C16 Mo1 P2 88.3(4)
C17 Mo1 P2 120.3(4)
P3 Mo1 P2 104.68(8)
C1 Mo1 P1 73.9(4)
C15 Mo1 P1 130.9(4)
C14 Mo1 P1 139.2(4)
C13 Mo1 P1 161.3(4)
C16 Mo1 P1 137.3(4)
C17 Mo1 P1 162.5(4)
P3 Mo1 P1 79.60(8)
P2 Mo1 P1 49.12(8)
C1 Mo1 Mo2 118.4(5)
C15 Mo1 Mo2 129.5(4)
C14 Mo1 Mo2 162.3(4)
C13 Mo1 Mo2 139.2(4)
C16 Mo1 Mo2 101.6(4)
C17 Mo1 Mo2 110.1(4)
P3 Mo1 Mo2 52.26(6)
P2 Mo1 Mo2 52.94(6)
P1 Mo1 Mo2 52.78(5)
C2 Mo2 C20 113.9(6)
C2 Mo2 C19 78.3(6)
C20 Mo2 C19 37.0(4)
C2 Mo2 C21 141.9(6)
C20 Mo2 C21 39.4(4)
C19 Mo2 C21 67.4(6)
C2 Mo2 C18 80.3(6)
C20 Mo2 C18 57.0(6)
C19 Mo2 C18 36.0(4)
C21 Mo2 C18 62.3(6)
C2 Mo2 C22 111.3(6)
C20 Mo2 C22 56.5(6)
C19 Mo2 C22 59.9(6)
C21 Mo2 C22 36.3(4)
C18 Mo2 C22 34.1(4)
C2 Mo2 P3 84.7(4)
C20 Mo2 P3 151.4(5)
C19 Mo2 P3 142.9(4)
C21 Mo2 P3 112.9(5)
C18 Mo2 P3 108.8(4)
C22 Mo2 P3 97.3(4)
C2 Mo2 P2 89.0(4)
C20 Mo2 P2 97.3(5)
C19 Mo2 P2 107.6(5)
C21 Mo2 P2 116.2(4)
C18 Mo2 P2 143.4(4)
C22 Mo2 P2 151.3(4)
P3 Mo2 P2 104.85(9)
C2 Mo2 P1 128.9(4)
C20 Mo2 P1 101.5(4)
C19 Mo2 P1 135.4(4)
C21 Mo2 P1 88.3(4)
C18 Mo2 P1 150.6(5)
C22 Mo2 P1 118.8(4)
P3 Mo2 P1 80.31(8)
P2 Mo2 P1 49.60(8)
C2 Mo2 Mo1 78.5(4)
C20 Mo2 Mo1 149.1(4)
C19 Mo2 Mo1 150.0(5)
C21 Mo2 Mo1 139.2(4)
C18 Mo2 Mo1 152.7(4)
C22 Mo2 Mo1 148.1(4)
P3 Mo2 Mo1 52.21(6)
P2 Mo2 Mo1 53.17(6)
P1 Mo2 Mo1 53.92(6)
C3 Mo3 C26 139.6(7)
C3 Mo3 C24 77.8(6)
C26 Mo3 C24 63.0(6)
C3 Mo3 C25 111.2(6)
C26 Mo3 C25 36.8(4)
C24 Mo3 C25 36.6(4)
C3 Mo3 C23 80.1(6)
C26 Mo3 C23 62.5(6)
C24 Mo3 C23 35.3(4)
C25 Mo3 C23 59.1(5)
C3 Mo3 C27 112.4(6)
C26 Mo3 C27 38.0(4)
C24 Mo3 C27 58.4(5)
C25 Mo3 C27 58.4(6)
C23 Mo3 C27 34.5(4)
C3 Mo3 P6 96.9(5)
C26 Mo3 P6 103.3(4)
C24 Mo3 P6 106.8(4)
C25 Mo3 P6 88.0(4)
C23 Mo3 P6 142.0(4)
C27 Mo3 P6 141.0(4)
C3 Mo3 P4 109.4(5)
C26 Mo3 P4 99.0(4)
C24 Mo3 P4 146.7(4)
C25 Mo3 P4 135.6(4)
C23 Mo3 P4 112.3(4)
C27 Mo3 P4 89.8(4)
P6 Mo3 P4 104.47(9)
C3 Mo3 P5 70.0(5)
C26 Mo3 P5 147.1(5)
C24 Mo3 P5 147.6(4)
C25 Mo3 P5 169.1(4)
C23 Mo3 P5 130.9(4)
C27 Mo3 P5 131.9(4)
P6 Mo3 P5 81.18(8)
P4 Mo3 P5 49.18(8)
C3 Mo3 Mo4 115.5(5)
C26 Mo3 Mo4 104.5(4)
C24 Mo3 Mo4 154.2(3)
C25 Mo3 Mo4 120.1(4)
C23 Mo3 Mo4 160.5(4)
C27 Mo3 Mo4 126.5(4)
P6 Mo3 Mo4 51.79(7)
P4 Mo3 Mo4 52.89(6)
P5 Mo3 Mo4 52.59(6)
C4 Mo4 C31 82.7(7)
C4 Mo4 C32 116.4(6)
C31 Mo4 C32 36.3(4)
C4 Mo4 C29 115.5(6)
C31 Mo4 C29 57.0(6)
C32 Mo4 C29 55.0(6)
C4 Mo4 C30 81.2(7)
C31 Mo4 C30 35.0(4)
C32 Mo4 C30 59.3(6)
C29 Mo4 C30 36.5(4)
C4 Mo4 C28 143.4(6)
C31 Mo4 C28 63.1(6)
C32 Mo4 C28 37.1(4)
C29 Mo4 C28 34.5(4)
C30 Mo4 C28 63.5(6)
C4 Mo4 P6 91.8(5)
C31 Mo4 P6 144.4(4)
C32 Mo4 P6 145.0(4)
C29 Mo4 P6 95.3(4)
C30 Mo4 P6 109.4(4)
C28 Mo4 P6 108.0(4)
C4 Mo4 P5 127.3(5)
C31 Mo4 P5 129.1(4)
C32 Mo4 P5 95.4(4)
C29 Mo4 P5 117.2(4)
C30 Mo4 P5 150.1(5)
C28 Mo4 P5 86.8(4)
P6 Mo4 P5 81.60(8)
C4 Mo4 P4 83.2(5)
C31 Mo4 P4 109.5(4)
C32 Mo4 P4 99.3(4)
C29 Mo4 P4 152.5(4)
C30 Mo4 P4 142.7(4)
C28 Mo4 P4 119.2(3)
P6 Mo4 P4 104.65(9)
P5 Mo4 P4 49.39(8)
C4 Mo4 Mo3 82.0(5)
C31 Mo4 Mo3 158.0(5)
C32 Mo4 Mo3 146.4(4)
C29 Mo4 Mo3 144.7(4)
C30 Mo4 Mo3 154.3(4)
C28 Mo4 Mo3 134.5(4)
P6 Mo4 Mo3 51.90(6)
P5 Mo4 Mo3 53.12(6)
P4 Mo4 Mo3 52.95(6)
P2 P1 Mn1 130.97(13)
P2 P1 Mo2 65.15(9)
Mn1 P1 Mo2 145.49(11)
P2 P1 Mo1 64.64(10)
Mn1 P1 Mo1 139.26(11)
Mo2 P1 Mo1 73.30(7)
P1 P2 Mn2 131.64(13)
P1 P2 Mo2 65.25(9)
Mn2 P2 Mo2 144.06(12)
P1 P2 Mo1 66.24(10)
Mn2 P2 Mo1 139.43(12)
Mo2 P2 Mo1 73.89(7)
C39 P3 C33 108.9(5)
C39 P3 Mo1 116.0(4)
C33 P3 Mo1 118.3(4)
C39 P3 Mo2 118.6(4)
C33 P3 Mo2 116.6(4)
Mo1 P3 Mo2 75.53(8)
P5 P4 Mn1 132.36(13)
P5 P4 Mo4 65.02(10)
Mn1 P4 Mo4 138.30(11)
P5 P4 Mo3 65.50(9)
Mn1 P4 Mo3 144.86(12)
Mo4 P4 Mo3 74.15(7)
P4 P5 Mn2 130.15(13)
P4 P5 Mo4 65.59(9)
Mn2 P5 Mo4 137.47(11)
P4 P5 Mo3 65.31(9)
Mn2 P5 Mo3 146.43(11)
Mo4 P5 Mo3 74.29(7)
C51 P6 C45 109.6(5)
C51 P6 Mo4 118.0(3)
C45 P6 Mo4 116.6(4)
C51 P6 Mo3 115.2(4)
C45 P6 Mo3 118.0(4)
Mo4 P6 Mo3 76.31(8)
O1 C1 Mo1 175.4(14)
O2 C2 Mo2 176.7(13)
O3 C3 Mo3 173.8(15)
O4 C4 Mo4 177.9(15)
O5 C5 Mn1 176.6(9)
O6 C6 Mn1 175.0(15)
O7 C7 Mn1 177.1(10)
O8 C8 Mn1 176.2(10)
O9 C9 Mn2 175.4(12)
O10 C10 Mn2 178.4(10)
O11 C11 Mn2 166.0(14)
O12 C12 Mn2 174.9(10)
C17 C13 C14 102.9(15)
C17 C13 Mo1 72.9(11)
C14 C13 Mo1 69.7(9)
C17 C13 H13 128.6
C14 C13 H13 128.6
Mo1 C13 H13 120.9
C15 C14 C13 107.5(15)
C15 C14 Mo1 72.4(10)
C13 C14 Mo1 75.0(10)
C15 C14 H14 126.3
C13 C14 H14 126.3
Mo1 C14 H14 118.4
C14 C15 C16 114.5(16)
C14 C15 Mo1 73.0(10)
C16 C15 Mo1 75.1(11)
C14 C15 H15 122.7
C16 C15 H15 122.7
Mo1 C15 H15 120.6
C17 C16 C15 98.1(15)
C17 C16 Mo1 73.0(11)
C15 C16 Mo1 69.0(10)
C17 C16 H16 130.9
C15 C16 H16 130.9
Mo1 C16 H16 119.8
C16 C17 C13 116.6(17)
C16 C17 Mo1 72.8(11)
C13 C17 Mo1 72.4(11)
C16 C17 H17 121.7
C13 C17 H17 121.7
Mo1 C17 H17 124.7
C22 C18 C19 112.4(16)
C22 C18 Mo2 74.8(10)
C19 C18 Mo2 70.7(10)
C22 C18 H18 123.8
C19 C18 H18 123.8
Mo2 C18 H18 122.2
C18 C19 C20 99.4(16)
C18 C19 Mo2 73.3(10)
C20 C19 Mo2 70.4(9)
C18 C19 H19 130.3
C20 C19 H19 130.3
Mo2 C19 H19 118.8
C19 C20 C21 117.1(16)
C19 C20 Mo2 72.6(9)
C21 C20 Mo2 71.6(9)
C19 C20 H20 121.4
C21 C20 H20 121.4
Mo2 C20 H20 126.2
C22 C21 C20 94.2(15)
C22 C21 Mo2 74.5(10)
C20 C21 Mo2 69.1(9)
C22 C21 H21 132.9
C20 C21 H21 132.9
Mo2 C21 H21 117.3
C18 C22 C21 115.2(18)
C18 C22 Mo2 71.2(10)
C21 C22 Mo2 69.1(10)
C18 C22 H22 122.4
C21 C22 H22 122.4
Mo2 C22 H22 129.3
C27 C23 C24 109.7(14)
C27 C23 Mo3 75.1(10)
C24 C23 Mo3 71.5(9)
C27 C23 H23 125.1
C24 C23 H23 125.1
Mo3 C23 H23 120
C23 C24 C25 106.7(13)
C23 C24 Mo3 73.3(9)
C25 C24 Mo3 71.9(9)
C23 C24 H24 126.7
C25 C24 H24 126.7
Mo3 C24 H24 120.1
C24 C25 C26 111.9(14)
C24 C25 Mo3 71.6(9)
C26 C25 Mo3 71.0(10)
C24 C25 H25 124
C26 C25 H25 124
Mo3 C25 H25 125
C25 C26 C27 100.6(14)
C25 C26 Mo3 72.2(10)
C27 C26 Mo3 74.4(10)
C25 C26 H26 129.7
C27 C26 H26 129.7
Mo3 C26 H26 116.7
C23 C27 C26 109.9(14)
C23 C27 Mo3 70.4(9)
C26 C27 Mo3 67.6(10)
C23 C27 H27 125
C26 C27 H27 125
Mo3 C27 H27 128.6
C29 C28 C32 95.4(15)
C29 C28 Mo4 70.3(11)
C32 C28 Mo4 68.9(10)
C29 C28 H28 132.3
C32 C28 H28 132.3
Mo4 C28 H28 121.2
C28 C29 C30 120.4(17)
C28 C29 Mo4 75.2(10)
C30 C29 Mo4 71.8(9)
C28 C29 H29 119.8
C30 C29 H29 119.8
Mo4 C29 H29 124.8
C31 C30 C29 101.8(15)
C31 C30 Mo4 71.8(9)
C29 C30 Mo4 71.6(9)
C31 C30 H30 129.1
C29 C30 H30 129.1
Mo4 C30 H30 119.8
C30 C31 C32 108.2(16)
C30 C31 Mo4 73.2(9)
C32 C31 Mo4 72.2(10)
C30 C31 H31 125.9
C32 C31 H31 125.9
Mo4 C31 H31 120.5
C31 C32 C28 113.7(15)
C31 C32 Mo4 71.5(10)
C28 C32 Mo4 74.0(10)
C31 C32 H32 123.2
C28 C32 H32 123.2
Mo4 C32 H32 122.8
C38 C33 C34 109.9(11)
C38 C33 P3 115.4(8)
C34 C33 P3 117.4(10)
C38 C33 H33 104.1
C34 C33 H33 104.1
P3 C33 H33 104.1
C33 C34 C35 109.3(14)
C33 C34 H34A 109.8
C35 C34 H34A 109.8
C33 C34 H34B 109.8
C35 C34 H34B 109.8
H34A C34 H34B 108.3
C36 C35 C34 112.4(14)
C36 C35 H35A 109.1
C34 C35 H35A 109.1
C36 C35 H35B 109.1
C34 C35 H35B 109.1
H35A C35 H35B 107.9
C37 C36 C35 112.1(13)
C37 C36 H36A 109.2
C35 C36 H36A 109.2
C37 C36 H36B 109.2
C35 C36 H36B 109.2
H36A C36 H36B 107.9
C36 C37 C38 106.6(12)
C36 C37 H37A 110.4
C38 C37 H37A 110.4
C36 C37 H37B 110.4
C38 C37 H37B 110.4
H37A C37 H37B 108.6
C33 C38 C37 113.5(12)
C33 C38 H38A 108.9
C37 C38 H38A 108.9
C33 C38 H38B 108.9
C37 C38 H38B 108.9
H38A C38 H38B 107.7
C44 C39 C40 110.8(11)
C44 C39 P3 119.3(10)
C40 C39 P3 116.0(9)
C44 C39 H39 102.6
C40 C39 H39 102.6
P3 C39 H39 102.6
C41 C40 C39 112.6(14)
C41 C40 H40A 109.1
C39 C40 H40A 109.1
C41 C40 H40B 109.1
C39 C40 H40B 109.1
H40A C40 H40B 107.8
C42 C41 C40 114.7(18)
C42 C41 H41A 108.6
C40 C41 H41A 108.6
C42 C41 H41B 108.6
C40 C41 H41B 108.6
H41A C41 H41B 107.6
C41 C42 C43 115.0(17)
C41 C42 H42A 108.5
C43 C42 H42A 108.5
C41 C42 H42B 108.5
C43 C42 H42B 108.5
H42A C42 H42B 107.5
C42 C43 C44 117.0(18)
C42 C43 H43A 108.1
C44 C43 H43A 108.1
C42 C43 H43B 108.1
C44 C43 H43B 108
H43A C43 H43B 107.3
C43 C44 C39 113.3(17)
C43 C44 H44A 108.9
C39 C44 H44A 108.9
C43 C44 H44B 108.9
C39 C44 H44B 108.9
H44A C44 H44B 107.7
C46 C45 C50 113.3(12)
C46 C45 P6 116.6(10)
C50 C45 P6 107.9(9)
C46 C45 H45 106.1
C50 C45 H45 106.1
P6 C45 H45 106.1
C45 C46 C47 109.1(14)
C45 C46 H46A 109.9
C47 C46 H46A 109.9
C45 C46 H46B 109.9
C47 C46 H46B 109.9
H46A C46 H46B 108.3
C48 C47 C46 110.7(17)
C48 C47 H47A 109.5
C46 C47 H47A 109.5
C48 C47 H47B 109.5
C46 C47 H47B 109.5
H47A C47 H47B 108.1
C49 C48 C47 111.5(17)
C49 C48 H48A 109.3
C47 C48 H48A 109.3
C49 C48 H48B 109.3
C47 C48 H48B 109.3
H48A C48 H48B 108
C48 C49 C50 113.8(16)
C48 C49 H49A 108.8
C50 C49 H49A 108.8
C48 C49 H49B 108.8
C50 C49 H49B 108.8
H49A C49 H49B 107.7
C45 C50 C49 103.2(15)
C45 C50 H50A 111.1
C49 C50 H50A 111.1
C45 C50 H50B 111.1
C49 C50 H50B 111.1
H50A C50 H50B 109.1
C52 C51 C56 111.2(10)
C52 C51 P6 114.2(9)
C56 C51 P6 115.4(9)
C52 C51 H51 104.9
C56 C51 H51 104.9
P6 C51 H51 104.9
C51 C52 C53 110.3(13)
C51 C52 H52A 109.6
C53 C52 H52A 109.6
C51 C52 H52B 109.6
C53 C52 H52B 109.6
H52A C52 H52B 108.1
C54 C53 C52 110.6(14)
C54 C53 H53A 109.5
C52 C53 H53A 109.5
C54 C53 H53B 109.5
C52 C53 H53B 109.5
H53A C53 H53B 108.1
C55 C54 C53 117.4(16)
C55 C54 H54A 107.9
C53 C54 H54A 107.9
C55 C54 H54B 107.9
C53 C54 H54B 107.9
H54A C54 H54B 107.2
C54 C55 C56 113.4(14)
C54 C55 H55A 108.9
C56 C55 H55A 108.9
C54 C55 H55B 108.9
C56 C55 H55B 108.9
H55A C55 H55B 107.7
C51 C56 C55 109.5(12)
C51 C56 H56A 109.8
C55 C56 H56A 109.8
C51 C56 H56B 109.8
C55 C56 H56B 109.8
H56A C56 H56B 108.2

loop_
_geom_bond_atom_site_label_1
_geom_bond_atom_site_label_2
_geom_bond_distance
Mn1 C5 1.795(11)
Mn1 C8 1.798(12)
Mn1 C6 1.859(12)
Mn1 C7 1.862(10)
Mn1 P1 2.389(3)
Mn1 P4 2.397(3)
Mn2 C11 1.844(11)
Mn2 C10 1.846(11)
Mn2 C12 1.854(11)
Mn2 C9 1.854(13)
Mn2 P5 2.391(3)
Mn2 P2 2.392(3)
Mo1 C1 1.899(13)
Mo1 C15 2.304(17)
Mo1 C14 2.311(16)
Mo1 C13 2.379(18)
Mo1 C16 2.384(19)
Mo1 C17 2.386(18)
Mo1 P3 2.430(3)
Mo1 P2 2.481(3)
Mo1 P1 2.513(2)
Mo1 Mo2 2.9779(13)
Mo2 C2 1.977(15)
Mo2 C20 2.223(16)
Mo2 C19 2.251(16)
Mo2 C21 2.258(17)
Mo2 C18 2.285(16)
Mo2 C22 2.329(17)
Mo2 P3 2.432(2)
Mo2 P2 2.474(3)
Mo2 P1 2.476(2)
Mo3 C3 1.880(18)
Mo3 C26 2.254(18)
Mo3 C24 2.266(15)
Mo3 C25 2.270(17)
Mo3 C23 2.289(16)
Mo3 C27 2.349(16)
Mo3 P6 2.431(3)
Mo3 P4 2.490(2)
Mo3 P5 2.494(2)
Mo3 Mo4 3.0017(13)
Mo4 C4 1.882(17)
Mo4 C31 2.308(16)
Mo4 C32 2.316(18)
Mo4 C29 2.322(17)
Mo4 C30 2.325(14)
Mo4 C28 2.386(19)
Mo4 P6 2.428(3)
Mo4 P5 2.477(2)
Mo4 P4 2.488(3)
P1 P2 2.076(4)
P3 C39 1.851(11)
P3 C33 1.878(10)
P4 P5 2.074(4)
P6 C51 1.887(10)
P6 C45 1.892(10)
O1 C1 1.160(15)
O2 C2 1.193(17)
O3 C3 1.294(19)
O4 C4 1.185(18)
O5 C5 1.140(12)
O6 C6 1.120(15)
O7 C7 1.142(13)
O8 C8 1.187(14)
O9 C9 1.122(15)
O10 C10 1.119(12)
O11 C11 1.172(16)
O12 C12 1.133(13)
C13 C17 1.422(15)
C13 C14 1.424(15)
C13 H13 0.93
C14 C15 1.373(15)
C14 H14 0.93
C15 C16 1.449(16)
C15 H15 0.93
C16 C17 1.403(16)
C16 H16 0.93
C17 H17 0.93
C18 C22 1.352(15)
C18 C19 1.402(16)
C18 H18 0.93
C19 C20 1.420(15)
C19 H19 0.93
C20 C21 1.510(16)
C20 H20 0.93
C21 C22 1.432(15)
C21 H21 0.93
C22 H22 0.93
C23 C27 1.376(14)
C23 C24 1.380(14)
C23 H23 0.93
C24 C25 1.423(15)
C24 H24 0.93
C25 C26 1.428(15)
C25 H25 0.93
C26 C27 1.500(15)
C26 H26 0.93
C27 H27 0.93
C28 C29 1.399(15)
C28 C32 1.496(16)
C28 H28 0.93
C29 C30 1.456(16)
C29 H29 0.93
C30 C31 1.392(15)
C30 H30 0.93
C31 C32 1.441(15)
C31 H31 0.93
C32 H32 0.93
C33 C38 1.502(17)
C33 C34 1.534(18)
C33 H33 0.98
C34 C35 1.55(2)
C34 H34A 0.97
C34 H34B 0.97
C35 C36 1.52(2)
C35 H35A 0.97
C35 H35B 0.97
C36 C37 1.52(2)
C36 H36A 0.97
C36 H36B 0.97
C37 C38 1.551(16)
C37 H37A 0.97
C37 H37B 0.97
C38 H38A 0.97
C38 H38B 0.97
C39 C44 1.478(19)
C39 C40 1.533(17)
C39 H39 0.98
C40 C41 1.53(2)
C40 H40A 0.97
C40 H40B 0.97
C41 C42 1.42(3)
C41 H41A 0.97
C41 H41B 0.97
C42 C43 1.45(3)
C42 H42A 0.97
C42 H42B 0.97
C43 C44 1.47(2)
C43 H43A 0.97
C43 H43B 0.97
C44 H44A 0.97
C44 H44B 0.97
C45 C46 1.44(2)
C45 C50 1.60(2)
C45 H45 0.98
C46 C47 1.57(2)
C46 H46A 0.97
C46 H46B 0.97
C47 C48 1.44(3)
C47 H47A 0.97
C47 H47B 0.97
C48 C49 1.42(3)
C48 H48A 0.97
C48 H48B 0.97
C49 C50 1.63(2)
C49 H49A 0.97
C49 H49B 0.97
C50 H50A 0.97
C50 H50B 0.97
C51 C52 1.488(17)
C51 C56 1.522(17)
C51 H51 0.98
C52 C53 1.569(19)
C52 H52A 0.97
C52 H52B 0.97
C53 C54 1.52(2)
C53 H53A 0.97
C53 H53B 0.97
C54 C55 1.41(2)
C54 H54A 0.97
C54 H54B 0.97
C55 C56 1.58(2)
C55 H55A 0.97
C55 H55B 0.97
C56 H56A 0.97
C56 H56B 0.97

loop_
_platon_squeeze_void_nr
_platon_squeeze_void_average_x
_platon_squeeze_void_average_y
_platon_squeeze_void_average_z
_platon_squeeze_void_volume
_platon_squeeze_void_count_electrons
_platon_squeeze_void_content
1 0.030 0.000 0.500 573 151 ' '
2 0.461 0.500 1.000 573 151 ' '
